data_4320069
loop_
_publ_author_name
'Booyong S. Lim'
'Dmitry V. Fomitchev'
'R. H. Holm'

_publ_contact_author
;
       R.H. Holm
       Department of Chemistry and Chemical Biology
       Harvard University
       Cambridge, MA 02138
       USA
;
_publ_contact_author_email holm@chemistry.harvard.edu
_publ_contact_author_fax '+1 (617) 496-9289'
_publ_contact_author_phone '+1 (617) 495-0853'
_publ_section_title
;
 Nickel Dithiolenes Revisited: Structures and Electron Distribution from
 Density Functional Theory for the Three-Member Electron-Transfer Series
 [Ni(S2C2Me2)2]0,1-,2-
;
_journal_name_full 'Inorganic Chemistry'
_journal_page_first 4257
_journal_page_last 4262
_journal_paper_doi 10.1021/ic010138y
_journal_volume 40
_journal_year 2001
_chemical_formula_sum 'C8 H12 Ni S4'
_chemical_formula_weight 295.13
_chemical_name_systematic
; 
 ? 
;
_space_group_IT_number 2
_symmetry_cell_setting triclinic
_symmetry_space_group_name_Hall '-P 1'
_symmetry_space_group_name_H-M 'P -1'
_atom_sites_solution_hydrogens geom
_atom_sites_solution_primary direct
_atom_sites_solution_secondary difmap
_audit_creation_method SHELXL-97
_cell_angle_alpha 114.702(2)
_cell_angle_beta 117.385(2)
_cell_angle_gamma 92.287(2)
_cell_formula_units_Z 1
_cell_length_a 7.0386(10)
_cell_length_b 7.1244(10)
_cell_length_c 7.4151(10)
_cell_measurement_temperature 293(2)
_cell_volume 287.27(7)
_computing_cell_refinement SMART
_computing_data_collection SMART
_computing_data_reduction SAINT
_computing_molecular_graphics SHELXTL
_computing_publication_material 'SHELXL-97 (Sheldrick, 1997)'
_computing_structure_refinement 'SHELXL-97 (Sheldrick, 1997)'
_computing_structure_solution 'SHELXS-97 (Sheldrick, 1990)'
_diffrn_ambient_temperature 213(2)
_diffrn_measured_fraction_theta_full 0.988
_diffrn_measured_fraction_theta_max 0.988
_diffrn_measurement_device_type 'Bruker SMART CCD area detector system'
_diffrn_measurement_method 'rotation around \o axis, 0.3 deg/frame'
_diffrn_radiation_monochromator graphite
_diffrn_radiation_source 'fine-focus sealed tube'
_diffrn_radiation_type MoK\a
_diffrn_radiation_wavelength 0.71073
_diffrn_reflns_av_R_equivalents 0.0595
_diffrn_reflns_av_sigmaI/netI 0.0399
_diffrn_reflns_limit_h_max 7
_diffrn_reflns_limit_h_min -4
_diffrn_reflns_limit_k_max 7
_diffrn_reflns_limit_k_min -7
_diffrn_reflns_limit_l_max 7
_diffrn_reflns_limit_l_min -7
_diffrn_reflns_number 1237
_diffrn_reflns_theta_full 22.47
_diffrn_reflns_theta_max 22.47
_diffrn_reflns_theta_min 3.29
_exptl_absorpt_coefficient_mu 2.366
_exptl_absorpt_correction_type emperical
_exptl_absorpt_process_details 'performed by SADABS'
_exptl_crystal_density_diffrn 1.706
_exptl_crystal_density_method 'not measured'
_exptl_crystal_F_000 152
_exptl_crystal_size_max 0.4
_exptl_crystal_size_mid 0.2
_exptl_crystal_size_min 0.01
_refine_diff_density_max 0.459
_refine_diff_density_min -0.644
_refine_diff_density_rms 0.164
_refine_ls_extinction_method none
_refine_ls_goodness_of_fit_ref 1.150
_refine_ls_hydrogen_treatment mixed
_refine_ls_matrix_type full
_refine_ls_number_parameters 63
_refine_ls_number_reflns 745
_refine_ls_number_restraints 0
_refine_ls_restrained_S_all 1.150
_refine_ls_R_factor_all 0.0422
_refine_ls_R_factor_gt 0.0360
_refine_ls_shift/su_max 0.000
_refine_ls_shift/su_mean 0.000
_refine_ls_structure_factor_coef Fsqd
_refine_ls_weighting_details 'calc w=1/[\s^2^(Fo^2^)+(0.0900P)^2^+0.7037P] where P=(Fo^2^+2Fc^2^)/3'
_refine_ls_weighting_scheme calc
_refine_ls_wR_factor_gt 0.1112
_refine_ls_wR_factor_ref 0.1437
_reflns_number_gt 711
_reflns_number_total 745
_reflns_threshold_expression >2sigma(I)
_cod_data_source_file ic010138y_1.cif
_cod_data_source_block bsl83t:[Ni(S2C2Me2)2]
_cod_database_code 4320069

loop_
_symmetry_equiv_pos_as_xyz
'x, y, z'
'-x, -y, -z'

loop_
_atom_site_label
_atom_site_type_symbol
_atom_site_fract_x
_atom_site_fract_y
_atom_site_fract_z
_atom_site_U_iso_or_equiv
_atom_site_adp_type
_atom_site_occupancy
_atom_site_symmetry_multiplicity
_atom_site_calc_flag
_atom_site_refinement_flags
_atom_site_disorder_assembly
_atom_site_disorder_group
Ni1 Ni 0.5000 0.0000 0.5000 0.0267(5) Uani 1 2 d S . .
S1 S 0.7395(2) -0.1283(2) 0.6796(3) 0.0297(5) Uani 1 1 d . . .
S2 S 0.7326(2) 0.1146(2) 0.4347(3) 0.0307(5) Uani 1 1 d . . .
C2 C 0.5991(10) 0.2411(9) 0.2808(10) 0.0305(14) Uani 1 1 d . . .
C1 C 0.6134(10) -0.2452(9) 0.7724(10) 0.0311(14) Uani 1 1 d . . .
C4 C 0.7242(11) 0.3381(11) 0.2048(11) 0.0382(15) Uani 1 1 d . . .
H4A H 0.6397 0.2738 0.0380 0.057 Uiso 1 1 calc R . .
H4B H 0.8673 0.3109 0.2544 0.057 Uiso 1 1 calc R . .
H4C H 0.7447 0.4909 0.2740 0.057 Uiso 1 1 calc R . .
C3 C 0.7418(11) -0.3545(10) 0.9056(11) 0.0381(15) Uani 1 1 d . . .
H3A H 0.7705 -0.2801 1.0614 0.057 Uiso 1 1 calc R . .
H3B H 0.8809 -0.3516 0.9112 0.057 Uiso 1 1 calc R . .
H3C H 0.6555 -0.5015 0.8289 0.057 Uiso 1 1 calc R . .

loop_
_atom_site_aniso_label
_atom_site_aniso_U_11
_atom_site_aniso_U_22
_atom_site_aniso_U_33
_atom_site_aniso_U_23
_atom_site_aniso_U_13
_atom_site_aniso_U_12
Ni1 0.0253(7) 0.0288(7) 0.0277(7) 0.0147(5) 0.0143(5) 0.0073(5)
S1 0.0253(9) 0.0349(9) 0.0322(9) 0.0194(7) 0.0149(7) 0.0090(7)
S2 0.0274(9) 0.0359(9) 0.0321(9) 0.0183(7) 0.0165(7) 0.0094(7)
C2 0.030(3) 0.032(3) 0.021(3) 0.009(3) 0.012(3) -0.001(3)
C1 0.035(3) 0.029(3) 0.023(3) 0.013(3) 0.011(3) 0.002(3)
C4 0.040(4) 0.045(4) 0.036(4) 0.023(3) 0.022(3) 0.008(3)
C3 0.039(4) 0.029(3) 0.042(4) 0.015(3) 0.020(3) 0.007(3)

loop_
_atom_type_symbol
_atom_type_description
_atom_type_scat_dispersion_real
_atom_type_scat_dispersion_imag
_atom_type_scat_source
C C 0.0033 0.0016 'International Tables Vol C Tables 4.2.6.8 and 6.1.1.4'
H H 0.0000 0.0000 'International Tables Vol C Tables 4.2.6.8 and 6.1.1.4'
S S 0.1246 0.1234 'International Tables Vol C Tables 4.2.6.8 and 6.1.1.4'
Ni Ni 0.3393 1.1124 'International Tables Vol C Tables 4.2.6.8 and 6.1.1.4'

loop_
_geom_angle_atom_site_label_1
_geom_angle_atom_site_label_2
_geom_angle_atom_site_label_3
_geom_angle
_geom_angle_site_symmetry_1
_geom_angle_site_symmetry_3
_geom_angle_publ_flag
S1 Ni1 S1 180.0 . 2_656 yes
S1 Ni1 S2 91.36(5) . 2_656 yes
S1 Ni1 S2 88.64(5) 2_656 2_656 yes
S1 Ni1 S2 88.64(5) . . yes
S1 Ni1 S2 91.36(5) 2_656 . yes
S2 Ni1 S2 180.0 2_656 . yes
C1 S1 Ni1 105.0(2) . . yes
C2 S2 Ni1 105.0(2) . . yes
C1 C2 C4 123.4(5) 2_656 . yes
C1 C2 S2 119.3(4) 2_656 . yes
C4 C2 S2 117.3(5) . . yes
C2 C1 C3 122.6(5) 2_656 . yes
C2 C1 S1 119.4(4) 2_656 . yes
C3 C1 S1 118.0(5) . . yes

loop_
_geom_bond_atom_site_label_1
_geom_bond_atom_site_label_2
_geom_bond_distance
_geom_bond_site_symmetry_2
_geom_bond_publ_flag
Ni1 S1 2.1274(14) . yes
Ni1 S1 2.1274(14) 2_656 yes
Ni1 S2 2.1295(15) 2_656 yes
Ni1 S2 2.1295(15) . yes
S1 C1 1.714(6) . yes
S2 C2 1.714(6) . yes
C2 C1 1.365(9) 2_656 yes
C2 C4 1.518(8) . yes
C1 C2 1.365(9) 2_656 yes
C1 C3 1.509(9) . yes

loop_
_geom_torsion_atom_site_label_1
_geom_torsion_atom_site_label_2
_geom_torsion_atom_site_label_3
_geom_torsion_atom_site_label_4
_geom_torsion
_geom_torsion_site_symmetry_1
_geom_torsion_site_symmetry_2
_geom_torsion_site_symmetry_3
_geom_torsion_site_symmetry_4
_geom_torsion_publ_flag
S1 Ni1 S1 C1 167(100) 2_656 . . . yes
S2 Ni1 S1 C1 -0.3(2) 2_656 . . . yes
S2 Ni1 S1 C1 179.7(2) . . . . yes
S1 Ni1 S2 C2 -179.8(2) . . . . yes
S1 Ni1 S2 C2 0.2(2) 2_656 . . . yes
S2 Ni1 S2 C2 -30(100) 2_656 . . . yes
Ni1 S2 C2 C1 -0.8(5) . . . 2_656 yes
Ni1 S2 C2 C4 -179.1(4) . . . . yes
Ni1 S1 C1 C2 0.9(5) . . . 2_656 yes
Ni1 S1 C1 C3 179.3(4) . . . . yes
